data_4503536
loop_
_publ_author_name
'Bernardes, Carlos E. S.'
'Piedade, M. F\'atima M.'
'Piedade, Manuel E. Minas da'

_publ_section_title
;
 Polymorphism in 4&#x2032;-Hydroxyacetophenone: Structure and Energetics
;
_journal_issue 7
_journal_name_full 'Crystal Growth &amp; Design'
_journal_page_first 2419
_journal_paper_doi 10.1021/cg7012792
_journal_volume 8
_journal_year 2008
_chemical_formula_sum 'C8 H8 O2'
_chemical_formula_weight 136.14
_chemical_name_systematic
;
 ?
;
_space_group_IT_number 14
_symmetry_cell_setting monoclinic
_symmetry_space_group_name_Hall '-P 2ybc'
_symmetry_space_group_name_H-M 'P 1 21/c 1'
_atom_sites_solution_hydrogens geom
_atom_sites_solution_primary direct
_atom_sites_solution_secondary difmap
_audit_creation_method SHELXL-97
_cell_angle_alpha 90.00
_cell_angle_beta 94.248(18)
_cell_angle_gamma 90.00
_cell_formula_units_Z 4
_cell_length_a 7.538(2)
_cell_length_b 8.380(2)
_cell_length_c 10.923(3)
_cell_measurement_temperature 273(2)
_cell_volume 688.1(3)
_computing_cell_refinement 'BRUKER SMART'
_computing_data_collection 'BRUKER SMART'
_computing_data_reduction 'BRUKER SAINT'
_computing_molecular_graphics 'ORTEP and MERCURY'
_computing_structure_refinement 'SHELXL-97 (Sheldrick, 1997)'
_computing_structure_solution SIR97
_diffrn_ambient_temperature 150(2)
_diffrn_measured_fraction_theta_full 0.965
_diffrn_measured_fraction_theta_max 0.965
_diffrn_measurement_device_type 'CCD Area Detector'
_diffrn_measurement_method 'phi and omega scans'
_diffrn_radiation_monochromator graphite
_diffrn_radiation_source 'fine-focus sealed tube'
_diffrn_radiation_type MoK\a
_diffrn_radiation_wavelength 0.71073
_diffrn_reflns_av_R_equivalents 0.0718
_diffrn_reflns_av_sigmaI/netI 0.0598
_diffrn_reflns_limit_h_max 9
_diffrn_reflns_limit_h_min -9
_diffrn_reflns_limit_k_max 10
_diffrn_reflns_limit_k_min -10
_diffrn_reflns_limit_l_max 14
_diffrn_reflns_limit_l_min -12
_diffrn_reflns_number 8017
_diffrn_reflns_theta_full 27.56
_diffrn_reflns_theta_max 27.56
_diffrn_reflns_theta_min 3.64
_exptl_absorpt_coefficient_mu 0.094
_exptl_absorpt_correction_T_max 0.9906
_exptl_absorpt_correction_T_min 0.9814
_exptl_absorpt_correction_type multi-scan
_exptl_crystal_colour colourless
_exptl_crystal_density_diffrn 1.314
_exptl_crystal_density_method 'not measured'
_exptl_crystal_description plate
_exptl_crystal_F_000 288
_exptl_crystal_size_max 0.20
_exptl_crystal_size_mid 0.20
_exptl_crystal_size_min 0.10
_refine_diff_density_max 0.180
_refine_diff_density_min -0.155
_refine_diff_density_rms 0.042
_refine_ls_extinction_coef 0.008(3)
_refine_ls_extinction_expression Fc^*^=kFc[1+0.001xFc^2^\l^3^/sin(2\q)]^-1/4^
_refine_ls_extinction_method SHELXL
_refine_ls_goodness_of_fit_ref 0.964
_refine_ls_hydrogen_treatment mixed
_refine_ls_matrix_type full
_refine_ls_number_parameters 124
_refine_ls_number_reflns 1530
_refine_ls_number_restraints 0
_refine_ls_restrained_S_all 0.964
_refine_ls_R_factor_all 0.1122
_refine_ls_R_factor_gt 0.0420
_refine_ls_shift/su_max 0.002
_refine_ls_shift/su_mean 0.000
_refine_ls_structure_factor_coef Fsqd
_refine_ls_weighting_details 'calc w=1/[\s^2^(Fo^2^)+(0.0545P)^2^+0.0000P] where P=(Fo^2^+2Fc^2^)/3'
_refine_ls_weighting_scheme calc
_refine_ls_wR_factor_gt 0.0866
_refine_ls_wR_factor_ref 0.1154
_reflns_number_gt 805
_reflns_number_total 1530
_reflns_threshold_expression >2sigma(I)
_cod_data_source_file cg7012792-file003.cif
_cod_data_source_block 260107cbacetofentubo2
_cod_original_sg_symbol_H-M P21/c
_cod_database_code 4503536

loop_
_symmetry_equiv_pos_as_xyz
'x, y, z'
'-x, y+1/2, -z+1/2'
'-x, -y, -z'
'x, -y-1/2, z-1/2'

loop_
_atom_site_label
_atom_site_type_symbol
_atom_site_fract_x
_atom_site_fract_y
_atom_site_fract_z
_atom_site_U_iso_or_equiv
_atom_site_adp_type
_atom_site_occupancy
_atom_site_symmetry_multiplicity
_atom_site_calc_flag
H6 H 0.211(2) -0.373(2) 0.9198(18) 0.034(6) Uiso 1 1 d
H8A H 0.187(3) 0.152(3) 0.782(2) 0.054(8) Uiso 1 1 d
H8C H 0.122(3) 0.317(3) 0.830(2) 0.050(7) Uiso 1 1 d
H5 H 0.150(3) -0.112(2) 0.8520(19) 0.029(5) Uiso 1 1 d
H8B H 0.008(3) 0.143(3) 0.832(2) 0.060(7) Uiso 1 1 d
H2 H 0.448(3) -0.188(2) 1.241(2) 0.040(6) Uiso 1 1 d
H3 H 0.378(2) 0.071(2) 1.1715(18) 0.033(5) Uiso 1 1 d
H1 H 0.324(4) -0.530(4) 1.083(3) 0.088(10) Uiso 1 1 d
C7 C 0.2142(2) 0.1705(2) 0.96089(19) 0.0311(5) Uani 1 1 d
O1 O 0.38070(19) -0.44700(18) 1.13159(13) 0.0400(4) Uani 1 1 d
C2 C 0.3831(3) -0.1699(2) 1.15988(19) 0.0295(5) Uani 1 1 d
C1 C 0.3348(3) -0.3014(2) 1.08630(19) 0.0290(5) Uani 1 1 d
C5 C 0.2050(2) -0.1265(2) 0.93120(19) 0.0297(5) Uani 1 1 d
C3 C 0.3415(3) -0.0184(2) 1.11778(19) 0.0292(5) Uani 1 1 d
O2 O 0.2566(2) 0.28423(17) 1.02807(15) 0.0445(5) Uani 1 1 d
C4 C 0.2523(2) 0.0062(2) 1.00286(18) 0.0266(5) Uani 1 1 d
C6 C 0.2451(3) -0.2798(2) 0.97224(19) 0.0307(5) Uani 1 1 d
C8 C 0.1246(3) 0.1998(3) 0.8366(2) 0.0399(6) Uani 1 1 d

loop_
_atom_site_aniso_label
_atom_site_aniso_U_11
_atom_site_aniso_U_22
_atom_site_aniso_U_33
_atom_site_aniso_U_23
_atom_site_aniso_U_13
_atom_site_aniso_U_12
C7 0.0257(10) 0.0325(12) 0.0360(13) -0.0004(9) 0.0075(9) -0.0004(8)
O1 0.0542(10) 0.0302(8) 0.0333(9) 0.0030(7) -0.0124(7) 0.0019(7)
C2 0.0265(10) 0.0399(13) 0.0212(11) -0.0040(9) -0.0037(8) -0.0017(9)
C1 0.0304(10) 0.0285(12) 0.0279(11) 0.0010(9) 0.0015(9) -0.0005(8)
C5 0.0320(11) 0.0364(13) 0.0197(11) 0.0005(9) -0.0050(9) -0.0009(9)
C3 0.0273(10) 0.0333(12) 0.0270(12) -0.0069(9) 0.0015(8) -0.0043(8)
O2 0.0507(9) 0.0327(8) 0.0498(11) -0.0063(8) 0.0015(8) -0.0033(7)
C4 0.0232(10) 0.0289(10) 0.0275(11) -0.0006(8) 0.0010(8) -0.0017(7)
C6 0.0359(11) 0.0300(11) 0.0256(11) -0.0032(9) -0.0030(9) -0.0030(9)
C8 0.0421(13) 0.0383(14) 0.0396(15) 0.0068(11) 0.0039(11) 0.0043(11)

loop_
_atom_type_symbol
_atom_type_description
_atom_type_scat_dispersion_real
_atom_type_scat_dispersion_imag
_atom_type_scat_source
C C 0.0033 0.0016 'International Tables Vol C Tables 4.2.6.8 and 6.1.1.4'
H H 0.0000 0.0000 'International Tables Vol C Tables 4.2.6.8 and 6.1.1.4'
O O 0.0106 0.0060 'International Tables Vol C Tables 4.2.6.8 and 6.1.1.4'

loop_
_geom_angle_atom_site_label_1
_geom_angle_atom_site_label_2
_geom_angle_atom_site_label_3
_geom_angle
O2 C7 C4 120.2(2)
O2 C7 C8 119.69(19)
C4 C7 C8 120.14(19)
C1 O1 H1 110.9(18)
C3 C2 C1 119.5(2)
C3 C2 H2 121.7(12)
C1 C2 H2 118.9(12)
O1 C1 C6 122.81(18)
O1 C1 C2 116.94(18)
C6 C1 C2 120.24(19)
C6 C5 C4 121.21(19)
C6 C5 H5 119.4(12)
C4 C5 H5 119.3(12)
C2 C3 C4 121.28(18)
C2 C3 H3 117.2(12)
C4 C3 H3 121.5(12)
C5 C4 C3 118.32(17)
C5 C4 C7 122.45(19)
C3 C4 C7 119.23(16)
C1 C6 C5 119.50(18)
C1 C6 H6 120.4(12)
C5 C6 H6 120.1(12)
C7 C8 H8A 108.1(16)
C7 C8 H8C 103.7(14)
H8A C8 H8C 115(2)
C7 C8 H8B 107.8(14)
H8A C8 H8B 105(2)
H8C C8 H8B 117.1(19)

loop_
_geom_bond_atom_site_label_1
_geom_bond_atom_site_label_2
_geom_bond_distance
C7 O2 1.230(2)
C7 C4 1.473(3)
C7 C8 1.492(3)
O1 C1 1.352(2)
O1 H1 0.95(3)
C2 C3 1.378(3)
C2 C1 1.396(3)
C2 H2 0.99(2)
C1 C6 1.385(3)
C5 C6 1.386(3)
C5 C4 1.391(3)
C5 H5 0.94(2)
C3 C4 1.395(3)
C3 H3 0.98(2)
C6 H6 0.99(2)
C8 H8A 0.89(2)
C8 H8C 0.99(2)
C8 H8B 1.00(3)

loop_
_geom_torsion_atom_site_label_1
_geom_torsion_atom_site_label_2
_geom_torsion_atom_site_label_3
_geom_torsion_atom_site_label_4
_geom_torsion
C3 C2 C1 O1 179.29(18)
C3 C2 C1 C6 -0.3(3)
C1 C2 C3 C4 -0.1(3)
C6 C5 C4 C3 0.0(3)
C6 C5 C4 C7 178.93(18)
C2 C3 C4 C5 0.3(3)
C2 C3 C4 C7 -178.69(17)
O2 C7 C4 C5 179.09(18)
C8 C7 C4 C5 -1.1(3)
O2 C7 C4 C3 -2.0(3)
C8 C7 C4 C3 177.86(18)
O1 C1 C6 C5 -179.00(19)
C2 C1 C6 C5 0.6(3)
C4 C5 C6 C1 -0.4(3)

loop_
_cod_related_entry_id
_cod_related_entry_database
_cod_related_entry_code
1 ChemSpider 7189
